data_7003476
loop_
_publ_author_name
'Crossland, Clare J.'
'Evans, Ivana Radosavljevi\'c'
'Evans, John S. O.'

_publ_section_title
;
 Structural chemistry of (PPh4)2M(WS4)2 materials
;
_journal_issue 12
_journal_name_full 'Dalton Transactions'
_journal_page_first 1597
_journal_page_last 1601
_journal_paper_doi 10.1039/b716407f
_journal_year 2008
_chemical_absolute_configuration ad
_chemical_formula_moiety 'C192 H160 P8 S32 W8 Zn4'
_chemical_formula_sum 'C192 H160 P8 S32 W8 Zn4'
_chemical_formula_weight 5473.61
_space_group_IT_number 82
_symmetry_cell_setting tetragonal
_symmetry_space_group_name_Hall 'I -4'
_symmetry_space_group_name_H-M 'I -4'
_atom_sites_solution_hydrogens geom
_atom_sites_solution_primary direct
_audit_creation_date 04-09-15
_audit_creation_method CRYSTALS_ver_12.39
_cell_angle_alpha 90
_cell_angle_beta 90
_cell_angle_gamma 90
_cell_formula_units_Z 1
_cell_length_a 18.723(4)
_cell_length_b 18.723(4)
_cell_length_c 13.563(4)
_cell_measurement_reflns_used 0
_cell_measurement_temperature 293
_cell_measurement_theta_max 0
_cell_measurement_theta_min 0
_cell_volume 4755(2)
_computing_cell_refinement 'USER DEFINED CELL REFINEMENT'
_computing_data_collection 'USER DEFINED DATA COLLECTION'
_computing_data_reduction 'USER DEFINED DATA REDUCTION'
_computing_molecular_graphics 'CAMERON (Watkin et al 1996)'
_computing_publication_material 'CRYSTALS (Betteridge et al 2003)'
_computing_structure_refinement 'CRYSTALS (Betteridge et al 2003)'
_computing_structure_solution 'SHELXS 86 (Sheldrick, 1986)'
_diffrn_ambient_temperature 293
_diffrn_measured_fraction_theta_full 0.900
_diffrn_measured_fraction_theta_max 0.861
_diffrn_measurement_device_type Unknown
_diffrn_measurement_method \w/2\q
_diffrn_radiation_monochromator graphite
_diffrn_radiation_type 'Mo K\a'
_diffrn_radiation_wavelength 0.71073
_diffrn_reflns_av_R_equivalents 0.048
_diffrn_reflns_limit_h_max 20
_diffrn_reflns_limit_h_min -19
_diffrn_reflns_limit_k_max 29
_diffrn_reflns_limit_k_min 0
_diffrn_reflns_limit_l_max 21
_diffrn_reflns_limit_l_min 0
_diffrn_reflns_number 4564
_diffrn_reflns_theta_full 32.973
_diffrn_reflns_theta_max 34.708
_diffrn_reflns_theta_min 1.538
_diffrn_standards_number 0
_exptl_absorpt_coefficient_mu 5.781
_exptl_absorpt_correction_T_max 1.0000
_exptl_absorpt_correction_T_min 1.0000
_exptl_absorpt_correction_type none
_exptl_crystal_colour white
_exptl_crystal_density_diffrn 1.912
_exptl_crystal_description prism
_exptl_crystal_F_000 2656.000
_refine_diff_density_max 1.07
_refine_diff_density_min -1.66
_refine_ls_abs_structure_details 'Flack, 0 Friedel-pairs'
_refine_ls_abs_structure_Flack 0.37(4)
_refine_ls_extinction_method None
_refine_ls_goodness_of_fit_ref 1.0271
_refine_ls_hydrogen_treatment constr
_refine_ls_matrix_type full
_refine_ls_number_parameters 142
_refine_ls_number_reflns 2471
_refine_ls_number_restraints 333
_refine_ls_R_factor_all 0.1721
_refine_ls_R_factor_gt 0.0497
_refine_ls_shift/su_max 0.129484
_refine_ls_structure_factor_coef F
_refine_ls_weighting_details
;
Method, part 1, Chebychev polynomial, (Watkin, 1994, Prince, 1982)
[weight] = 1.0/[A~0~*T~0~(x)+A~1~*T~1~(x) ... +A~n-1~]*T~n-1~(x)]
where A~i~ are the Chebychev coefficients listed below and x= Fcalc/Fmax
Method = Robust Weighting (Prince, 1982)
W = [weight] * [1-(deltaF/6*sigmaF)^2^]^2^
A~i~ are:
0.341 0.265 0.106
;
_refine_ls_weighting_scheme calc
_refine_ls_wR_factor_all 0.1284
_refine_ls_wR_factor_gt 0.0594
_refine_ls_wR_factor_ref 0.0594
_reflns_limit_h_max 20
_reflns_limit_h_min -19
_reflns_limit_k_max 29
_reflns_limit_k_min 0
_reflns_limit_l_max 21
_reflns_limit_l_min 0
_reflns_number_gt 2471
_reflns_number_total 4564
_reflns_threshold_expression I>3.00u(I)
_oxford_diffrn_Wilson_B_factor 0.00
_oxford_diffrn_Wilson_scale 0.00
_oxford_refine_ls_scale 0.03748(6)
_oxford_structure_analysis_title 'CIF000 I-4'
_cod_data_source_file b716407f.txt
_cod_data_source_block PPh4_2Zn_WS4_2
_cod_depositor_comments
;
The following automatic conversions were performed:
'_symmetry_cell_setting' value 'Tetragonal' changed to 'tetragonal'
according to '/home/saulius/struct/CIF-dictionaries/cif_core.dic'
dictionary named 'cif_core.dic' version 2.4.1 from 2010-06-29.

Automatic conversion script
Id: cif_fix_enum 1527 2010-12-29 10:47:43Z saulius 
;
_cod_original_cell_volume 4754(2)
_cod_original_sg_symbol_H-M 'I -4 '
_cod_database_code 7003476

loop_
_symmetry_equiv_pos_as_xyz
x,y,z
x+1/2,y+1/2,z+1/2
y,-x,-z
y+1/2,-x+1/2,-z+1/2
-x,-y,z
-x+1/2,-y+1/2,z+1/2
-y,x,-z
-y+1/2,x+1/2,-z+1/2

loop_
_atom_site_label
_atom_site_type_symbol
_atom_site_fract_x
_atom_site_fract_y
_atom_site_fract_z
_atom_site_U_iso_or_equiv
_atom_site_occupancy
_atom_site_adp_type
_atom_site_refinement_flags_posn
_atom_site_refinement_flags_adp
_atom_site_refinement_flags_occupancy
_atom_site_disorder_assembly
_atom_site_disorder_group
_atom_site_attached_hydrogens
Zn1 Zn 0.0000 0.0000 0.0000 0.01264(7) 0.64212(3) Uiso S . P . . .
Zn2 Zn -0.5000 0.0000 0.2500 0.01457(7) 0.77202(3) Uiso S . P . . .
Zn3 Zn 0.0000 0.0000 -0.5000 0.01307(7) 0.35788(3) Uiso S . P . . .
Zn4 Zn -0.5000 0.0000 0.7500 0.09228(7) 0.22798(3) Uiso S . P . . .
W1 W -0.5000 0.0000 0.46544(5) 0.01218(6) 0.77202(3) Uiso S . P . . .
W2 W 0.0000 0.0000 -0.21553(7) 0.00539(6) 0.64212(3) Uiso S . P . . .
W3 W -0.5000 0.0000 0.53221(9) 0.09076(7) 0.22798(3) Uiso S . P . . .
W4 W 0.0000 0.0000 -0.28467(7) 0.00978(6) 0.35788(3) Uiso S . P . . .
S1 S -0.08535(8) 0.04132(9) 0.11725(9) 0.01185(3) 0.64212(3) Uiso . . P . . .
S2 S -0.54741(8) -0.08354(8) 0.13360(9) 0.01185(3) 0.77202(3) Uiso . . P . . .
S3 S -0.08666(8) 0.04323(9) -0.30639(9) 0.01185(3) 0.64212(3) Uiso . . P . . .
S4 S -0.54483(8) -0.08040(8) 0.56026(9) 0.01185(3) 0.77202(3) Uiso . . P . . .
S5 S -0.04521(9) -0.08939(9) -0.19561(9) 0.01838(3) 0.35788(3) Uiso . . P . . .
S6 S -0.44409(9) 0.08304(9) 0.63566(9) 0.01838(3) 0.22798(3) Uiso . . P . . .
S7 S -0.57241(9) 0.04575(9) 0.43553(9) 0.01838(3) 0.22798(3) Uiso . . P . . .
S8 S -0.08599(9) 0.03909(9) -0.38189(9) 0.01838(3) 0.35788(3) Uiso . . P . . .
P1 P -0.24958(8) 0.25306(7) 0.12067(9) 0.01256(7) 1.0000 Uiso . . . . . .
C11 C -0.22821(9) 0.17588(9) 0.04485(9) 0.03105(7) 1.0000 Uiso D . . . . .
C12 C -0.17392(7) 0.18958(7) -0.02216(7) 0.02905(7) 1.0000 Uiso D . . . . .
C13 C -0.14999(7) 0.13579(6) -0.08470(7) 0.01126(7) 1.0000 Uiso D . . . . .
C14 C -0.18136(7) 0.06870(7) -0.08112(7) 0.03134(7) 1.0000 Uiso D . . . . .
C15 C -0.23784(7) 0.05573(7) -0.01742(7) 0.03199(7) 1.0000 Uiso D . . . . .
C16 C -0.26126(7) 0.10928(7) 0.04570(7) 0.02628(7) 1.0000 Uiso D . . . . .
C21 C -0.31947(9) 0.22613(9) 0.20336(9) 0.00105(7) 1.0000 Uiso D . . . . .
C22 C -0.31061(7) 0.16833(7) 0.26681(7) 0.01679(7) 1.0000 Uiso D . . . . .
C23 C -0.36745(7) 0.14698(7) 0.32534(7) 0.02966(7) 1.0000 Uiso D . . . . .
C24 C -0.43011(7) 0.18731(7) 0.32772(7) 0.01529(7) 1.0000 Uiso D . . . . .
C25 C -0.43881(6) 0.24562(7) 0.26512(7) 0.00924(7) 1.0000 Uiso D . . . . .
C26 C -0.38315(6) 0.26504(7) 0.20264(7) 0.00943(7) 1.0000 Uiso D . . . . .
C31 C -0.27396(9) 0.32912(9) 0.04362(9) 0.02515(7) 1.0000 Uiso D . . . . .
C32 C -0.32872(7) 0.31333(7) -0.02179(7) 0.04463(7) 1.0000 Uiso D . . . . .
C33 C -0.35306(7) 0.36577(7) -0.08582(7) 0.01495(7) 1.0000 Uiso D . . . . .
C34 C -0.32631(7) 0.43467(7) -0.07970(7) 0.03020(7) 1.0000 Uiso D . . . . .
C35 C -0.27014(7) 0.44976(7) -0.01597(7) 0.02015(7) 1.0000 Uiso D . . . . .
C36 C -0.24272(7) 0.39632(7) 0.04401(7) 0.01686(7) 1.0000 Uiso D . . . . .
C41 C -0.17915(9) 0.27983(9) 0.20211(9) 0.00252(7) 1.0000 Uiso D . . . . .
C42 C -0.11613(6) 0.24058(7) 0.20251(7) 0.01192(7) 1.0000 Uiso D . . . . .
C43 C -0.05972(7) 0.26185(7) 0.26288(7) 0.02237(7) 1.0000 Uiso D . . . . .
C44 C -0.06575(7) 0.32419(7) 0.31873(7) 0.03015(7) 1.0000 Uiso D . . . . .
C45 C -0.12822(7) 0.36433(7) 0.31619(7) 0.01441(7) 1.0000 Uiso D . . . . .
C46 C -0.18605(6) 0.34012(6) 0.26115(7) 0.01161(7) 1.0000 Uiso D . . . . .
H121 H -0.1538 0.2389 -0.0281 0.0441 1.0000 Uiso R . . . . .
H131 H -0.1080 0.1449 -0.1285 0.0493 1.0000 Uiso R . . . . .
H141 H -0.1599 0.0285 -0.1196 0.0525 1.0000 Uiso R . . . . .
H151 H -0.2594 0.0069 -0.0136 0.0559 1.0000 Uiso R . . . . .
H161 H -0.3039 0.1006 0.0885 0.0548 1.0000 Uiso R . . . . .
H221 H -0.2646 0.1413 0.2640 0.0406 1.0000 Uiso R . . . . .
H231 H -0.3602 0.1044 0.3687 0.0394 1.0000 Uiso R . . . . .
H241 H -0.4693 0.1713 0.3727 0.0437 1.0000 Uiso R . . . . .
H251 H -0.4854 0.2718 0.2660 0.0451 1.0000 Uiso R . . . . .
H261 H -0.3894 0.3091 0.1618 0.0457 1.0000 Uiso R . . . . .
H321 H -0.3505 0.2646 -0.0252 0.0525 1.0000 Uiso R . . . . .
H331 H -0.3977 0.3579 -0.1249 0.0478 1.0000 Uiso R . . . . .
H341 H -0.3481 0.4751 -0.1173 0.0486 1.0000 Uiso R . . . . .
H351 H -0.2474 0.4981 -0.0142 0.0514 1.0000 Uiso R . . . . .
H361 H -0.1990 0.4045 0.0849 0.0522 1.0000 Uiso R . . . . .
H421 H -0.1099 0.1975 0.1597 0.0445 1.0000 Uiso R . . . . .
H431 H -0.0141 0.2341 0.2653 0.0458 1.0000 Uiso R . . . . .
H441 H -0.0270 0.3386 0.3654 0.0466 1.0000 Uiso R . . . . .
H451 H -0.1334 0.4090 0.3559 0.0428 1.0000 Uiso R . . . . .
H461 H -0.2319 0.3674 0.2594 0.0436 1.0000 Uiso R . . . . .

loop_
_atom_type_symbol
_atom_type_scat_dispersion_real
_atom_type_scat_dispersion_imag
_atom_type_scat_Cromer_Mann_a1
_atom_type_scat_Cromer_Mann_b1
_atom_type_scat_Cromer_Mann_a2
_atom_type_scat_Cromer_Mann_b2
_atom_type_scat_Cromer_Mann_a3
_atom_type_scat_Cromer_Mann_b3
_atom_type_scat_Cromer_Mann_a4
_atom_type_scat_Cromer_Mann_b4
_atom_type_scat_Cromer_Mann_c
_atom_type_scat_source
C 0.0033 0.0016 2.3100 20.8439 1.0200 10.2075 1.5886 0.5687 0.8650 51.6512 0.2156 'International Tables Vol C 4.2.6.8 and 6.1.1.4'
H 0.0000 0.0000 0.4930 10.5109 0.3229 26.1257 0.1402 3.1424 0.0408 57.7998 0.0030 'International Tables Vol C 4.2.6.8 and 6.1.1.4'
P 0.1023 0.0942 6.4345 1.9067 4.1791 27.1570 1.7800 0.5260 1.4908 68.1645 1.1149 'International Tables Vol C 4.2.6.8 and 6.1.1.4'
S 0.1246 0.1234 6.9053 1.4679 5.2034 22.2151 1.4379 0.2536 1.5863 56.1720 0.8669 'International Tables Vol C 4.2.6.8 and 6.1.1.4'
Zn 0.2839 1.4301 14.0743 3.2655 7.0318 0.2333 5.1652 10.3163 2.4100 58.7097 1.3041 'International Tables Vol C 4.2.6.8 and 6.1.1.4'
W -0.8490 6.8722 29.0818 1.7203 15.4300 9.2259 14.4327 0.3217 5.1198 57.0560 9.8875 'International Tables Vol C 4.2.6.8 and 6.1.1.4'
Mo -1.6832 0.6857 3.7025 0.2772 17.2356 1.0958 12.8876 11.0040 3.7429 61.6584 4.3875 'International Tables Vol C 4.2.6.8 and 6.1.1.4'
O 0.0106 0.0060 3.0485 13.2771 2.2868 5.7011 1.5463 0.3239 0.8670 32.9089 0.2508 'International Tables Vol C 4.2.6.8 and 6.1.1.4'

loop_
_geom_angle_atom_site_label_1
_geom_angle_site_symmetry_1
_geom_angle_atom_site_label_2
_geom_angle_site_symmetry_2
_geom_angle_atom_site_label_3
_geom_angle_site_symmetry_3
_geom_angle
_geom_angle_publ_flag
W2 3_555 Zn1 . S1 3_555 131.85(3) yes
W2 3_555 Zn1 . S1 5_555 48.15(3) yes
S1 3_555 Zn1 . S1 5_555 116.44(4) yes
W2 3_555 Zn1 . S1 7_555 131.85(3) yes
S1 3_555 Zn1 . S1 7_555 96.29(7) yes
S1 5_555 Zn1 . S1 7_555 116.44(4) yes
W2 3_555 Zn1 . W2 . 179.996 yes
S1 3_555 Zn1 . W2 . 48.15(4) yes
S1 5_555 Zn1 . W2 . 131.85(4) yes
S1 7_555 Zn1 . W2 . 48.15(4) yes
W2 3_555 Zn1 . S1 . 48.15(3) yes
S1 3_555 Zn1 . S1 . 116.44(4) yes
S1 5_555 Zn1 . S1 . 96.29(7) yes
S1 7_555 Zn1 . S1 . 116.44(4) yes
W2 . Zn1 . S1 . 131.85(3) yes
W1 4_445 Zn2 . S2 5_455 48.72(3) yes
W1 4_445 Zn2 . S2 4_445 131.28(3) yes
S2 5_455 Zn2 . S2 4_445 115.80(4) yes
W1 4_445 Zn2 . S2 8_455 131.28(3) yes
S2 5_455 Zn2 . S2 8_455 115.80(4) yes
S2 4_445 Zn2 . S2 8_455 97.44(7) yes
W1 4_445 Zn2 . S7 4_445 32.51(3) yes
S2 5_455 Zn2 . S7 4_445 16.31(4) yes
S2 4_445 Zn2 . S7 4_445 125.13(5) yes
S2 8_455 Zn2 . S7 4_445 122.50(5) yes
W1 4_445 Zn2 . S7 8_455 32.51(3) yes
S2 5_455 Zn2 . S7 8_455 81.21(5) yes
S2 4_445 Zn2 . S7 8_455 122.50(5) yes
S2 8_455 Zn2 . S7 8_455 125.13(5) yes
S7 4_445 Zn2 . S7 8_455 65.02(6) yes
W1 4_445 Zn2 . S7 5_455 147.49(3) yes
S2 5_455 Zn2 . S7 5_455 125.13(5) yes
S2 4_445 Zn2 . S7 5_455 81.21(5) yes
S2 8_455 Zn2 . S7 5_455 16.31(4) yes
S7 4_445 Zn2 . S7 5_455 135.33(4) yes
W1 4_445 Zn2 . W1 . 179.996 yes
S2 5_455 Zn2 . W1 . 131.28(4) yes
S2 4_445 Zn2 . W1 . 48.72(4) yes
S2 8_455 Zn2 . W1 . 48.72(4) yes
S7 4_445 Zn2 . W1 . 147.49(3) yes
W1 4_445 Zn2 . S2 . 48.72(3) yes
S2 5_455 Zn2 . S2 . 97.44(7) yes
S2 4_445 Zn2 . S2 . 115.80(4) yes
S2 8_455 Zn2 . S2 . 115.80(4) yes
S7 4_445 Zn2 . S2 . 81.21(5) yes
W1 4_445 Zn2 . S7 . 147.49(3) yes
S2 5_455 Zn2 . S7 . 122.50(5) yes
S2 4_445 Zn2 . S7 . 16.31(4) yes
S2 8_455 Zn2 . S7 . 81.21(5) yes
S7 4_445 Zn2 . S7 . 135.33(4) yes
S7 8_455 Zn2 . S7 5_455 135.33(4) yes
S7 8_455 Zn2 . W1 . 147.49(3) yes
S7 5_455 Zn2 . W1 . 32.51(3) yes
S7 8_455 Zn2 . S2 . 16.31(4) yes
S7 5_455 Zn2 . S2 . 122.50(5) yes
W1 . Zn2 . S2 . 131.28(3) yes
S7 8_455 Zn2 . S7 . 135.33(4) yes
S7 5_455 Zn2 . S7 . 65.02(6) yes
W1 . Zn2 . S7 . 32.51(3) yes
S2 . Zn2 . S7 . 125.13(5) yes
W4 3_554 Zn3 . S8 7_554 47.83(4) yes
W4 3_554 Zn3 . S8 3_554 47.83(4) yes
S8 7_554 Zn3 . S8 3_554 95.66(7) yes
W4 3_554 Zn3 . S8 5_555 132.17(4) yes
S8 7_554 Zn3 . S8 5_555 116.79(4) yes
S8 3_554 Zn3 . S8 5_555 116.79(4) yes
W4 3_554 Zn3 . S3 7_554 34.62(3) yes
S8 7_554 Zn3 . S3 7_554 13.27(4) yes
S8 3_554 Zn3 . S3 7_554 82.44(5) yes
S8 5_555 Zn3 . S3 7_554 124.59(5) yes
W4 3_554 Zn3 . S3 3_554 34.62(3) yes
S8 7_554 Zn3 . S3 3_554 82.44(5) yes
S8 3_554 Zn3 . S3 3_554 13.27(4) yes
S8 5_555 Zn3 . S3 3_554 122.50(5) yes
S3 7_554 Zn3 . S3 3_554 69.25(6) yes
W4 3_554 Zn3 . S3 5_555 145.38(3) yes
S8 7_554 Zn3 . S3 5_555 122.50(5) yes
S8 3_554 Zn3 . S3 5_555 124.59(5) yes
S8 5_555 Zn3 . S3 5_555 13.27(4) yes
S3 7_554 Zn3 . S3 5_555 132.62(4) yes
W4 3_554 Zn3 . W4 . 179.996 yes
S8 7_554 Zn3 . W4 . 132.17(4) yes
S8 3_554 Zn3 . W4 . 132.17(4) yes
S8 5_555 Zn3 . W4 . 47.83(4) yes
S3 7_554 Zn3 . W4 . 145.38(3) yes
W4 3_554 Zn3 . S3 . 145.38(3) yes
S8 7_554 Zn3 . S3 . 124.59(5) yes
S8 3_554 Zn3 . S3 . 122.50(5) yes
S8 5_555 Zn3 . S3 . 82.44(5) yes
S3 7_554 Zn3 . S3 . 132.62(4) yes
W4 3_554 Zn3 . S8 . 132.17(4) yes
S8 7_554 Zn3 . S8 . 116.79(4) yes
S8 3_554 Zn3 . S8 . 116.79(4) yes
S8 5_555 Zn3 . S8 . 95.66(7) yes
S3 7_554 Zn3 . S8 . 122.50(5) yes
S3 3_554 Zn3 . S3 5_555 132.62(4) yes
S3 3_554 Zn3 . W4 . 145.38(3) yes
S3 5_555 Zn3 . W4 . 34.62(3) yes
S3 3_554 Zn3 . S3 . 132.62(4) yes
S3 5_555 Zn3 . S3 . 69.25(6) yes
W4 . Zn3 . S3 . 34.62(3) yes
S3 3_554 Zn3 . S8 . 124.59(5) yes
S3 5_555 Zn3 . S8 . 82.44(5) yes
W4 . Zn3 . S8 . 47.83(4) yes
S3 . Zn3 . S8 . 13.27(4) yes
W3 4_446 Zn4 . S6 4_446 50.39(4) yes
W3 4_446 Zn4 . S6 5_455 129.61(4) yes
S6 4_446 Zn4 . S6 5_455 113.98(4) yes
W3 4_446 Zn4 . S6 8_456 50.39(4) yes
S6 4_446 Zn4 . S6 8_456 100.79(7) yes
S6 5_455 Zn4 . S6 8_456 113.98(4) yes
W3 4_446 Zn4 . S4 5_455 146.19(3) yes
S6 4_446 Zn4 . S4 5_455 124.45(5) yes
S6 5_455 Zn4 . S4 5_455 84.12(5) yes
S6 8_456 Zn4 . S4 5_455 119.59(5) yes
W3 4_446 Zn4 . S4 8_456 33.81(3) yes
S6 4_446 Zn4 . S4 8_456 16.89(4) yes
S6 5_455 Zn4 . S4 8_456 124.45(5) yes
S6 8_456 Zn4 . S4 8_456 84.12(5) yes
S4 5_455 Zn4 . S4 8_456 133.66(4) yes
W3 4_446 Zn4 . S4 4_446 33.81(3) yes
S6 4_446 Zn4 . S4 4_446 84.12(5) yes
S6 5_455 Zn4 . S4 4_446 119.59(5) yes
S6 8_456 Zn4 . S4 4_446 16.89(4) yes
S4 5_455 Zn4 . S4 4_446 133.66(4) yes
W3 4_446 Zn4 . W3 . 179.996 yes
S6 4_446 Zn4 . W3 . 129.61(4) yes
S6 5_455 Zn4 . W3 . 50.39(4) yes
S6 8_456 Zn4 . W3 . 129.61(4) yes
S4 5_455 Zn4 . W3 . 33.81(3) yes
W3 4_446 Zn4 . S4 . 146.19(3) yes
S6 4_446 Zn4 . S4 . 119.59(5) yes
S6 5_455 Zn4 . S4 . 16.89(4) yes
S6 8_456 Zn4 . S4 . 124.45(5) yes
S4 5_455 Zn4 . S4 . 67.62(6) yes
W3 4_446 Zn4 . S6 . 129.61(4) yes
S6 4_446 Zn4 . S6 . 113.98(4) yes
S6 5_455 Zn4 . S6 . 100.79(7) yes
S6 8_456 Zn4 . S6 . 113.98(4) yes
S4 5_455 Zn4 . S6 . 16.89(4) yes
S4 8_456 Zn4 . S4 4_446 67.62(6) yes
S4 8_456 Zn4 . W3 . 146.19(3) yes
S4 4_446 Zn4 . W3 . 146.19(3) yes
S4 8_456 Zn4 . S4 . 133.66(4) yes
S4 4_446 Zn4 . S4 . 133.66(4) yes
W3 . Zn4 . S4 . 33.81(3) yes
S4 8_456 Zn4 . S6 . 119.59(5) yes
S4 4_446 Zn4 . S6 . 124.45(5) yes
W3 . Zn4 . S6 . 50.39(4) yes
S4 . Zn4 . S6 . 84.12(5) yes
Zn2 . W1 . S2 4_445 53.24(4) yes
Zn2 . W1 . S2 8_455 53.24(4) yes
S2 4_445 W1 . S2 8_455 106.49(8) yes
Zn2 . W1 . S6 5_455 140.93(3) yes
S2 4_445 W1 . S6 5_455 115.22(5) yes
S2 8_455 W1 . S6 5_455 120.21(5) yes
Zn2 . W1 . S4 5_455 126.73(4) yes
S2 4_445 W1 . S4 5_455 110.67(6) yes
S2 8_455 W1 . S4 5_455 111.27(6) yes
S6 5_455 W1 . S4 5_455 92.24(6) yes
Zn2 . W1 . S7 5_455 75.80(5) yes
S2 4_445 W1 . S7 5_455 128.98(7) yes
S2 8_455 W1 . S7 5_455 22.69(6) yes
S6 5_455 W1 . S7 5_455 102.02(7) yes
S4 5_455 W1 . S7 5_455 100.91(7) yes
Zn2 . W1 . S4 . 126.73(4) yes
S2 4_445 W1 . S4 . 111.27(6) yes
S2 8_455 W1 . S4 . 110.67(6) yes
S6 5_455 W1 . S4 . 14.61(5) yes
S4 5_455 W1 . S4 . 106.54(8) yes
Zn2 . W1 . S6 . 140.93(3) yes
S2 4_445 W1 . S6 . 120.21(5) yes
S2 8_455 W1 . S6 . 115.22(5) yes
S6 5_455 W1 . S6 . 78.14(7) yes
S4 5_455 W1 . S6 . 14.61(5) yes
Zn2 . W1 . S7 . 75.80(5) yes
S2 4_445 W1 . S7 . 22.69(6) yes
S2 8_455 W1 . S7 . 128.98(7) yes
S6 5_455 W1 . S7 . 99.94(6) yes
S4 5_455 W1 . S7 . 95.97(7) yes
S7 5_455 W1 . S4 . 95.97(7) yes
S7 5_455 W1 . S6 . 99.94(7) yes
S4 . W1 . S6 . 92.24(5) yes
S7 5_455 W1 . S7 . 151.61(10) yes
S4 . W1 . S7 . 100.91(7) yes
S6 . W1 . S7 . 102.02(7) yes
Zn1 . W2 . S8 5_555 141.91(3) yes
Zn1 . W2 . S1 3_555 53.10(4) yes
S8 5_555 W2 . S1 3_555 117.43(5) yes
Zn1 . W2 . S1 7_555 53.10(4) yes
S8 5_555 W2 . S1 7_555 118.98(5) yes
S1 3_555 W2 . S1 7_555 106.20(8) yes
Zn1 . W2 . S3 5_555 124.20(4) yes
S8 5_555 W2 . S3 5_555 17.77(5) yes
S1 3_555 W2 . S3 5_555 110.21(6) yes
S1 7_555 W2 . S3 5_555 109.24(6) yes
Zn1 . W2 . S5 5_555 81.80(5) yes
S8 5_555 W2 . S5 5_555 94.98(6) yes
S1 3_555 W2 . S5 5_555 28.72(5) yes
S1 7_555 W2 . S5 5_555 134.90(7) yes
S3 5_555 W2 . S5 5_555 94.34(7) yes
Zn1 . W2 . S3 . 124.20(4) yes
S8 5_555 W2 . S3 . 93.87(6) yes
S1 3_555 W2 . S3 . 109.24(6) yes
S1 7_555 W2 . S3 . 110.21(6) yes
S3 5_555 W2 . S3 . 111.60(8) yes
Zn1 . W2 . S5 . 81.80(5) yes
S8 5_555 W2 . S5 . 97.91(6) yes
S1 3_555 W2 . S5 . 134.90(7) yes
S1 7_555 W2 . S5 . 28.72(5) yes
S3 5_555 W2 . S5 . 94.85(6) yes
Zn1 . W2 . S8 . 141.91(3) yes
S8 5_555 W2 . S8 . 76.18(7) yes
S1 3_555 W2 . S8 . 118.98(5) yes
S1 7_555 W2 . S8 . 117.43(5) yes
S3 5_555 W2 . S8 . 93.87(6) yes
S5 5_555 W2 . S3 . 94.85(7) yes
S5 5_555 W2 . S5 . 163.61(10) yes
S3 . W2 . S5 . 94.34(7) yes
S5 5_555 W2 . S8 . 97.91(6) yes
S3 . W2 . S8 . 17.77(5) yes
S5 . W2 . S8 . 94.98(6) yes
Zn4 . W3 . S6 5_455 53.18(4) yes
Zn4 . W3 . S2 8_455 141.35(3) yes
S6 5_455 W3 . S2 8_455 120.41(5) yes
Zn4 . W3 . S2 4_445 141.35(3) yes
S6 5_455 W3 . S2 4_445 115.46(5) yes
S2 8_455 W3 . S2 4_445 77.30(7) yes
Zn4 . W3 . S7 5_455 129.27(5) yes
S6 5_455 W3 . S7 5_455 113.42(6) yes
S2 8_455 W3 . S7 5_455 12.22(5) yes
S2 4_445 W3 . S7 5_455 89.35(7) yes
Zn4 . W3 . S4 5_455 77.55(6) yes
S6 5_455 W3 . S4 5_455 130.53(9) yes
S2 8_455 W3 . S4 5_455 99.96(6) yes
S2 4_445 W3 . S4 5_455 99.42(6) yes
S7 5_455 W3 . S4 5_455 100.25(7) yes
Zn4 . W3 . S4 . 77.55(6) yes
S6 5_455 W3 . S4 . 24.75(6) yes
S2 8_455 W3 . S4 . 99.42(6) yes
S2 4_445 W3 . S4 . 99.96(6) yes
S7 5_455 W3 . S4 . 95.45(7) yes
Zn4 . W3 . S6 . 53.18(4) yes
S6 5_455 W3 . S6 . 106.36(9) yes
S2 8_455 W3 . S6 . 115.46(5) yes
S2 4_445 W3 . S6 . 120.41(5) yes
S7 5_455 W3 . S6 . 111.18(6) yes
Zn4 . W3 . S7 . 129.27(5) yes
S6 5_455 W3 . S7 . 111.18(6) yes
S2 8_455 W3 . S7 . 89.35(7) yes
S2 4_445 W3 . S7 . 12.22(5) yes
S7 5_455 W3 . S7 . 101.45(10) yes
S4 5_455 W3 . S4 . 155.10(11) yes
S4 5_455 W3 . S6 . 24.75(6) yes
S4 . W3 . S6 . 130.53(8) yes
S4 5_455 W3 . S7 . 95.45(7) yes
S4 . W3 . S7 . 100.25(7) yes
S6 . W3 . S7 . 113.42(6) yes
Zn3 . W4 . S1 3_555 141.98(3) yes
Zn3 . W4 . S1 7_555 141.98(3) yes
S1 3_555 W4 . S1 7_555 76.04(7) yes
Zn3 . W4 . S5 5_555 122.78(4) yes
S1 3_555 W4 . S5 5_555 19.21(5) yes
S1 7_555 W4 . S5 5_555 95.23(6) yes
Zn3 . W4 . S8 5_555 53.29(4) yes
S1 3_555 W4 . S8 5_555 117.32(5) yes
S1 7_555 W4 . S8 5_555 118.87(5) yes
S5 5_555 W4 . S8 5_555 107.20(6) yes
Zn3 . W4 . S3 5_555 80.77(5) yes
S1 3_555 W4 . S3 5_555 97.68(6) yes
S1 7_555 W4 . S3 5_555 96.84(6) yes
S5 5_555 W4 . S3 5_555 94.72(6) yes
S8 5_555 W4 . S3 5_555 27.54(5) yes
Zn3 . W4 . S3 . 80.77(5) yes
S1 3_555 W4 . S3 . 96.84(6) yes
S1 7_555 W4 . S3 . 97.68(6) yes
S5 5_555 W4 . S3 . 95.24(7) yes
S8 5_555 W4 . S3 . 134.03(8) yes
Zn3 . W4 . S5 . 122.78(4) yes
S1 3_555 W4 . S5 . 95.23(6) yes
S1 7_555 W4 . S5 . 19.21(5) yes
S5 5_555 W4 . S5 . 114.43(9) yes
S8 5_555 W4 . S5 . 110.59(6) yes
Zn3 . W4 . S8 . 53.29(4) yes
S1 3_555 W4 . S8 . 118.87(5) yes
S1 7_555 W4 . S8 . 117.32(5) yes
S5 5_555 W4 . S8 . 110.59(6) yes
S8 5_555 W4 . S8 . 106.59(9) yes
S3 5_555 W4 . S3 . 161.55(10) yes
S3 5_555 W4 . S5 . 95.24(6) yes
S3 . W4 . S5 . 94.72(7) yes
S3 5_555 W4 . S8 . 134.03(7) yes
S3 . W4 . S8 . 27.54(5) yes
S5 . W4 . S8 . 107.20(6) yes
Zn1 . S1 . W4 7_555 93.83(6) yes
Zn1 . S1 . W2 7_555 78.75(6) yes
W4 7_555 S1 . W2 7_555 15.08(2) yes
Zn2 . S2 . W3 8_455 92.63(6) yes
Zn2 . S2 . W1 8_455 78.03(5) yes
W3 8_455 S2 . W1 8_455 14.59(2) yes
W2 . S3 . Zn3 . 89.58(5) yes
W2 . S3 . W4 . 24.98(4) yes
Zn3 . S3 . W4 . 64.60(5) yes
W1 . S4 . Zn4 . 92.92(6) yes
W1 . S4 . W3 . 24.28(5) yes
Zn4 . S4 . W3 . 68.64(6) yes
W4 . S5 . W2 . 24.59(4) yes
Zn4 . S6 . W3 . 76.42(6) yes
Zn4 . S6 . W1 . 90.54(6) yes
W3 . S6 . W1 . 14.11(3) yes
Zn2 . S7 . W3 . 96.76(7) yes
Zn2 . S7 . W1 . 71.69(6) yes
W3 . S7 . W1 . 25.08(4) yes
Zn3 . S8 . W2 . 94.08(6) yes
Zn3 . S8 . W4 . 78.88(6) yes
W2 . S8 . W4 . 15.20(2) yes
C11 . P1 . C21 . 106.88(10) yes
C11 . P1 . C31 . 110.58(9) yes
C21 . P1 . C31 . 113.24(11) yes
C11 . P1 . C41 . 114.14(11) yes
C21 . P1 . C41 . 103.29(9) yes
C31 . P1 . C41 . 108.60(10) yes
P1 . C11 . C12 . 112.62(12) yes
P1 . C11 . C16 . 127.55(12) yes
C12 . C11 . C16 . 119.78(13) yes
C11 . C12 . C13 . 120.10(12) yes
C11 . C12 . H121 . 119.959 no
C13 . C12 . H121 . 119.860 no
C12 . C13 . C14 . 119.87(10) yes
C12 . C13 . H131 . 119.443 no
C14 . C13 . H131 . 120.551 no
C13 . C14 . C15 . 120.20(10) yes
C13 . C14 . H141 . 119.557 no
C15 . C14 . H141 . 119.957 no
C14 . C15 . C16 . 119.86(11) yes
C14 . C15 . H151 . 120.046 no
C16 . C15 . H151 . 119.951 no
C11 . C16 . C15 . 120.07(11) yes
C11 . C16 . H161 . 120.338 no
C15 . C16 . H161 . 119.475 no
P1 . C21 . C22 . 121.16(13) yes
P1 . C21 . C26 . 118.10(11) yes
C22 . C21 . C26 . 120.75(13) yes
C21 . C22 . C23 . 119.10(12) yes
C21 . C22 . H221 . 118.238 no
C23 . C22 . H221 . 122.451 no
C22 . C23 . C24 . 120.16(11) yes
C22 . C23 . H231 . 117.552 no
C24 . C23 . H231 . 122.123 no
C23 . C24 . C25 . 120.56(10) yes
C23 . C24 . H241 . 117.934 no
C25 . C24 . H241 . 121.414 no
C24 . C25 . C26 . 119.25(11) yes
C24 . C25 . H251 . 118.611 no
C26 . C25 . H251 . 122.136 no
C21 . C26 . C25 . 119.90(11) yes
C21 . C26 . H261 . 122.219 no
C25 . C26 . H261 . 117.745 no
P1 . C31 . C32 . 112.63(12) yes
P1 . C31 . C36 . 126.87(12) yes
C32 . C31 . C36 . 120.48(13) yes
C31 . C32 . C33 . 119.46(12) yes
C31 . C32 . H321 . 121.714 no
C33 . C32 . H321 . 118.806 no
C32 . C33 . C34 . 120.15(10) yes
C32 . C33 . H331 . 120.087 no
C34 . C33 . H331 . 118.087 no
C33 . C34 . C35 . 119.97(10) yes
C33 . C34 . H341 . 121.807 no
C35 . C34 . H341 . 118.132 no
C34 . C35 . C36 . 119.86(11) yes
C34 . C35 . H351 . 121.402 no
C36 . C35 . H351 . 118.692 no
C35 . C36 . C31 . 119.70(11) yes
C35 . C36 . H361 . 121.197 no
C31 . C36 . H361 . 119.016 no
P1 . C41 . C42 . 118.64(12) yes
P1 . C41 . C46 . 120.92(13) yes
C42 . C41 . C46 . 120.40(13) yes
C41 . C42 . C43 . 119.62(11) yes
C41 . C42 . H421 . 121.533 no
C43 . C42 . H421 . 118.845 no
C42 . C43 . C44 . 119.75(11) yes
C42 . C43 . H431 . 121.116 no
C44 . C43 . H431 . 119.102 no
C43 . C44 . C45 . 120.41(10) yes
C43 . C44 . H441 . 120.691 no
C45 . C44 . H441 . 118.703 no
C44 . C45 . C46 . 119.47(11) yes
C44 . C45 . H451 . 121.305 no
C46 . C45 . H451 . 119.152 no
C45 . C46 . C41 . 120.09(12) yes
C45 . C46 . H461 . 120.980 no
C41 . C46 . H461 . 118.785 no

loop_
_geom_bond_atom_site_label_1
_geom_bond_site_symmetry_1
_geom_bond_atom_site_label_2
_geom_bond_site_symmetry_2
_geom_bond_distance
_geom_bond_publ_flag
Zn1 . W2 3_555 2.9233(13) yes
Zn1 . S1 3_555 2.3835(15) yes
Zn1 . S1 5_555 2.3835(15) yes
Zn1 . S1 7_555 2.3835(15) yes
Zn1 . W2 . 2.9233(13) yes
Zn1 . S1 . 2.3835(15) yes
Zn2 . W1 4_445 2.9220(12) yes
Zn2 . S2 5_455 2.3931(14) yes
Zn2 . S2 4_445 2.3931(14) yes
Zn2 . S2 8_455 2.3931(14) yes
Zn2 . S7 4_445 2.9839(16) yes
Zn2 . S7 8_455 2.9839(16) yes
Zn2 . S7 5_455 2.9839(16) yes
Zn2 . W1 . 2.9220(12) yes
Zn2 . S2 . 2.3931(14) yes
Zn2 . S7 . 2.9839(16) yes
Zn3 . W4 3_554 2.9206(13) yes
Zn3 . S8 7_554 2.3862(16) yes
Zn3 . S8 3_554 2.3862(16) yes
Zn3 . S8 5_555 2.3862(16) yes
Zn3 . S3 7_554 3.1912(15) yes
Zn3 . S3 3_554 3.1912(15) yes
Zn3 . S3 5_555 3.1912(15) yes
Zn3 . W4 . 2.9206(13) yes
Zn3 . S3 . 3.1912(15) yes
Zn3 . S8 . 2.3862(16) yes
Zn4 . W3 4_446 2.9539(16) yes
Zn4 . S6 4_446 2.4327(16) yes
Zn4 . S6 5_455 2.4327(16) yes
Zn4 . S6 8_456 2.4327(16) yes
Zn4 . S4 5_455 3.0973(15) yes
Zn4 . S4 8_456 3.0973(15) yes
Zn4 . S4 4_446 3.0973(15) yes
Zn4 . W3 . 2.9539(16) yes
Zn4 . S4 . 3.0973(15) yes
Zn4 . S6 . 2.4327(16) yes
W1 . S2 4_445 2.2447(15) yes
W1 . S2 8_455 2.2447(15) yes
W1 . S6 5_455 2.9737(17) yes
W1 . S4 5_455 2.1504(15) yes
W1 . S7 5_455 1.6542(17) yes
W1 . S4 . 2.1504(15) yes
W1 . S6 . 2.9737(17) yes
W1 . S7 . 1.6542(17) yes
W2 . S8 5_555 2.8668(17) yes
W2 . S1 3_555 2.2201(16) yes
W2 . S1 7_555 2.2201(16) yes
W2 . S3 5_555 2.1923(16) yes
W2 . S5 5_555 1.8948(17) yes
W2 . S3 . 2.1923(16) yes
W2 . S5 . 1.8948(17) yes
W2 . S8 . 2.8668(17) yes
W3 . S6 5_455 2.3413(18) yes
W3 . S2 8_455 2.8796(18) yes
W3 . S2 4_445 2.8796(18) yes
W3 . S7 5_455 2.0715(18) yes
W3 . S4 5_455 1.7649(16) yes
W3 . S4 . 1.7649(16) yes
W3 . S6 . 2.3413(18) yes
W3 . S7 . 2.0715(18) yes
W4 . S1 3_555 2.8824(17) yes
W4 . S1 7_555 2.8824(17) yes
W4 . S5 5_555 2.2308(17) yes
W4 . S8 5_555 2.2059(17) yes
W4 . S3 5_555 1.8370(16) yes
W4 . S3 . 1.8370(16) yes
W4 . S5 . 2.2308(17) yes
W4 . S8 . 2.2059(17) yes
P1 . C11 . 1.818(2) yes
P1 . C21 . 1.796(2) yes
P1 . C31 . 1.824(2) yes
P1 . C41 . 1.792(2) yes
C11 . C12 . 1.3876(19) yes
C11 . C16 . 1.392(2) yes
C12 . C13 . 1.3909(16) yes
C12 . H121 . 1.000 no
C13 . C14 . 1.3874(17) yes
C13 . H131 . 1.000 no
C14 . C15 . 1.3870(16) yes
C14 . H141 . 1.000 no
C15 . C16 . 1.3894(16) yes
C15 . H151 . 1.000 no
C16 . H161 . 1.000 no
C21 . C22 . 1.3926(19) yes
C21 . C26 . 1.397(2) yes
C22 . C23 . 1.3866(16) yes
C22 . H221 . 1.000 no
C23 . C24 . 1.3955(17) yes
C23 . H231 . 1.000 no
C24 . C25 . 1.3926(16) yes
C24 . H241 . 1.000 no
C25 . C26 . 1.3916(16) yes
C25 . H251 . 1.000 no
C26 . H261 . 1.000 no
C31 . C32 . 1.3876(19) yes
C31 . C36 . 1.388(2) yes
C32 . C33 . 1.3879(16) yes
C32 . H321 . 1.000 no
C33 . C34 . 1.3863(17) yes
C33 . H331 . 1.000 no
C34 . C35 . 1.3902(16) yes
C34 . H341 . 1.000 no
C35 . C36 . 1.3879(16) yes
C35 . H351 . 1.000 no
C36 . H361 . 1.000 no
C41 . C42 . 1.390(2) yes
C41 . C46 . 1.3898(19) yes
C42 . C43 . 1.3943(16) yes
C42 . H421 . 1.000 no
C43 . C44 . 1.3961(16) yes
C43 . H431 . 1.000 no
C44 . C45 . 1.3906(17) yes
C44 . H441 . 1.000 no
C45 . C46 . 1.3912(16) yes
C45 . H451 . 1.000 no
C46 . H461 . 1.000 no

loop_
_oxford_twin_element_scale_factors
0.245(5)
0.755(5)
